data_7707509
loop_
_publ_author_name
'Dehmel, Maximilian'
'K\"ohler, Angelina'
'G\"orls, Helmar'
'Kretschmer, Robert'

_publ_section_title
;
 Synthesis, characterization, and reactivity of group 13 hydride complexes
 based on amido-amine ligands.
;
_journal_issue 24
_journal_name_full 'Dalton transactions (Cambridge, England : 2003)'
_journal_page_first 8434
_journal_page_last 8445
_journal_paper_doi 10.1039/d1dt01454d
_journal_volume 50
_journal_year 2021
_chemical_formula_moiety 'C40 H42 Cl Ga N2, C7 H8'
_chemical_formula_sum 'C47 H50 Cl Ga N2'
_chemical_formula_weight 748.06
_space_group_crystal_system monoclinic
_space_group_IT_number 14
_space_group_name_Hall '-P 2ybc'
_space_group_name_H-M_alt 'P 1 21/c 1'
_atom_sites_solution_hydrogens mixed
_audit_creation_method SHELXL-2018/3
_audit_update_record
;
2021-04-21 deposited with the CCDC.	2021-05-20 downloaded from the CCDC.
;
_cell_angle_alpha 90
_cell_angle_beta 106.0810(10)
_cell_angle_gamma 90
_cell_formula_units_Z 4
_cell_length_a 18.0641(4)
_cell_length_b 9.73860(10)
_cell_length_c 22.7940(5)
_cell_measurement_reflns_used 27805
_cell_measurement_temperature 133(2)
_cell_measurement_theta_max 27.482
_cell_measurement_theta_min 1.904
_cell_volume 3853.00(13)
_computing_cell_refinement DENZO
_computing_data_collection COLLECT
_computing_data_reduction DENZO
_computing_molecular_graphics SHELXTL/PC
_computing_publication_material 'SHELXL-2018/3 (Sheldrick, 2018)'
_computing_structure_refinement 'SHELXL-2018/3 (Sheldrick, 2018)'
_computing_structure_solution 'SHELXT 2014/5 (Sheldrick, 2014)'
_diffrn_ambient_temperature 133(2)
_diffrn_measured_fraction_theta_full 0.998
_diffrn_measured_fraction_theta_max 0.997
_diffrn_measurement_device_type KappaCCD
_diffrn_measurement_method 'phi + omega - scans'
_diffrn_radiation_type MoK\a
_diffrn_radiation_wavelength 0.71073
_diffrn_reflns_av_R_equivalents 0.0578
_diffrn_reflns_av_unetI/netI 0.0469
_diffrn_reflns_Laue_measured_fraction_full 0.998
_diffrn_reflns_Laue_measured_fraction_max 0.997
_diffrn_reflns_limit_h_max 23
_diffrn_reflns_limit_h_min -23
_diffrn_reflns_limit_k_max 12
_diffrn_reflns_limit_k_min -12
_diffrn_reflns_limit_l_max 29
_diffrn_reflns_limit_l_min -29
_diffrn_reflns_number 27805
_diffrn_reflns_point_group_measured_fraction_full 0.998
_diffrn_reflns_point_group_measured_fraction_max 0.997
_diffrn_reflns_theta_full 25.242
_diffrn_reflns_theta_max 27.482
_diffrn_reflns_theta_min 1.904
_exptl_absorpt_coefficient_mu 0.819
_exptl_absorpt_correction_T_max 0.7456
_exptl_absorpt_correction_T_min 0.6749
_exptl_absorpt_correction_type multi-scan
_exptl_absorpt_process_details
; 
 SADABS 2016/2: Krause, L., Herbst-Irmer, R., Sheldrick G.M. & Stalke D., 
 J. Appl. Cryst. 48 (2015) 3-10 
;
_exptl_crystal_colour colourless
_exptl_crystal_density_diffrn 1.290
_exptl_crystal_density_method 'not measured'
_exptl_crystal_description prism
_exptl_crystal_F_000 1576
_exptl_crystal_size_max 0.098
_exptl_crystal_size_mid 0.092
_exptl_crystal_size_min 0.078
_refine_diff_density_max 0.541
_refine_diff_density_min -0.422
_refine_diff_density_rms 0.071
_refine_ls_extinction_method none
_refine_ls_goodness_of_fit_ref 1.094
_refine_ls_hydrogen_treatment mixed
_refine_ls_matrix_type full
_refine_ls_number_parameters 476
_refine_ls_number_reflns 8821
_refine_ls_number_restraints 0
_refine_ls_restrained_S_all 1.094
_refine_ls_R_factor_all 0.0653
_refine_ls_R_factor_gt 0.0500
_refine_ls_shift/su_max 0.001
_refine_ls_shift/su_mean 0.000
_refine_ls_structure_factor_coef Fsqd
_refine_ls_weighting_details 'w=1/[\s^2^(Fo^2^)+(0.0137P)^2^+6.7547P] where P=(Fo^2^+2Fc^2^)/3'
_refine_ls_weighting_scheme calc
_refine_ls_wR_factor_gt 0.0940
_refine_ls_wR_factor_ref 0.1008
_reflns_Friedel_coverage 0.000
_reflns_number_gt 7293
_reflns_number_total 8821
_reflns_threshold_expression 'I > 2\s(I)'
_cod_data_source_file d1dt01454d2.cif
_cod_data_source_block FO7018_9b
_cod_depositor_comments 'Adding full bibliography for 7707498--7707509.cif.'
_cod_original_cell_volume 3852.99(13)
_cod_original_sg_symbol_H-M 'P 21/c'
_cod_database_code 7707509
_shelx_shelxl_version_number 2018/3
_shelx_space_group_comment
; 
The symmetry employed for this shelxl refinement is uniquely defined 
by the following loop, which should always be used as a source of 
symmetry information in preference to the above space-group names. 
They are only intended as comments. 
;
_shelx_estimated_absorpt_t_min 0.924
_shelx_estimated_absorpt_t_max 0.939

loop_
_space_group_symop_operation_xyz
'x, y, z'
'-x, y+1/2, -z+1/2'
'-x, -y, -z'
'x, -y-1/2, z-1/2'

loop_
_atom_site_label
_atom_site_type_symbol
_atom_site_fract_x
_atom_site_fract_y
_atom_site_fract_z
_atom_site_U_iso_or_equiv
_atom_site_adp_type
_atom_site_occupancy
_atom_site_site_symmetry_order
_atom_site_calc_flag
_atom_site_refinement_flags_posn
_atom_site_refinement_flags_adp
_atom_site_refinement_flags_occupancy
_atom_site_disorder_assembly
_atom_site_disorder_group
Ga1 Ga 0.70142(2) 0.68318(3) 0.43681(2) 0.01748(8) Uani 1 1 d . . . . .
Cl1 Cl 0.78880(5) 0.83714(8) 0.42637(3) 0.0299(2) Uani 0.887(2) 1 d . . P A 1
H1GA H 0.632(2) 0.749(4) 0.4317(16) 0.033(10) Uiso 0.887(2) 1 d . . P A 1
Cl1A Cl 0.5825(4) 0.7465(8) 0.4325(3) 0.039(2) Uani 0.113(2) 1 d . . P A 2
H1GB H 0.743806 0.787179 0.421062 0.047 Uiso 0.113(2) 1 d R U P A 2
N2 N 0.75448(11) 0.5955(2) 0.51961(9) 0.0150(4) Uani 1 1 d . . . . .
N1 N 0.71216(12) 0.5158(2) 0.40032(9) 0.0167(4) Uani 1 1 d . . . . .
C1 C 0.75678(15) 0.4147(3) 0.44377(11) 0.0186(5) Uani 1 1 d . . . . .
H1A H 0.791018 0.362177 0.424782 0.022 Uiso 1 1 calc R U . . .
H1B H 0.721661 0.349443 0.455900 0.022 Uiso 1 1 calc R U . . .
C2 C 0.80438(14) 0.4924(3) 0.49943(11) 0.0185(5) Uani 1 1 d . . . . .
H2A H 0.826247 0.427082 0.533028 0.022 Uiso 1 1 calc R U . . .
H2B H 0.847587 0.540145 0.489202 0.022 Uiso 1 1 calc R U . . .
C3 C 0.69972(15) 0.5211(3) 0.54703(12) 0.0225(5) Uani 1 1 d . . . . .
H3A H 0.729299 0.458854 0.579421 0.027 Uiso 1 1 calc R U . . .
H3B H 0.664829 0.464076 0.515166 0.027 Uiso 1 1 calc R U . . .
C4 C 0.65167(17) 0.6175(3) 0.57417(14) 0.0322(7) Uani 1 1 d . . . . .
H4A H 0.616963 0.671813 0.541056 0.039 Uiso 1 1 calc R U . . .
H4B H 0.619363 0.562887 0.594207 0.039 Uiso 1 1 calc R U . . .
C5 C 0.7024(2) 0.7143(3) 0.62052(14) 0.0365(7) Uani 1 1 d . . . . .
H5A H 0.669942 0.780838 0.634978 0.044 Uiso 1 1 calc R U . . .
H5B H 0.732820 0.661345 0.656164 0.044 Uiso 1 1 calc R U . . .
C6 C 0.75612(17) 0.7901(3) 0.59126(13) 0.0280(6) Uani 1 1 d . . . . .
H6A H 0.790805 0.850104 0.621945 0.034 Uiso 1 1 calc R U . . .
H6B H 0.725625 0.849027 0.557839 0.034 Uiso 1 1 calc R U . . .
C7 C 0.80368(15) 0.6899(3) 0.56599(12) 0.0226(5) Uani 1 1 d . . . . .
H7A H 0.838207 0.741815 0.547054 0.027 Uiso 1 1 calc R U . . .
H7B H 0.836275 0.634876 0.599941 0.027 Uiso 1 1 calc R U . . .
C8 C 0.68944(14) 0.4882(2) 0.33700(11) 0.0151(5) Uani 1 1 d . . . . .
C9 C 0.74215(13) 0.4942(2) 0.30125(10) 0.0140(5) Uani 1 1 d . . . . .
C10 C 0.71560(14) 0.4770(2) 0.23811(11) 0.0166(5) Uani 1 1 d . . . . .
H10A H 0.751592 0.480247 0.214644 0.020 Uiso 1 1 calc R U . . .
C11 C 0.63825(14) 0.4554(3) 0.20844(11) 0.0178(5) Uani 1 1 d . . . . .
C12 C 0.58680(14) 0.4489(2) 0.24391(11) 0.0166(5) Uani 1 1 d . . . . .
H12A H 0.533657 0.434730 0.224349 0.020 Uiso 1 1 calc R U . . .
C13 C 0.61082(14) 0.4627(2) 0.30712(11) 0.0157(5) Uani 1 1 d . . . . .
C14 C 0.61022(16) 0.4378(3) 0.13994(11) 0.0264(6) Uani 1 1 d . . . . .
H14A H 0.648137 0.476818 0.121117 0.040 Uiso 1 1 calc R U . . .
H14B H 0.560850 0.485289 0.124277 0.040 Uiso 1 1 calc R U . . .
H14C H 0.603500 0.339847 0.130010 0.040 Uiso 1 1 calc R U . . .
C15 C 0.55336(13) 0.4500(3) 0.34549(11) 0.0169(5) Uani 1 1 d . . . . .
H15A H 0.562058 0.531312 0.373339 0.020 Uiso 1 1 calc R U . . .
C16 C 0.56801(14) 0.3228(3) 0.38630(11) 0.0212(5) Uani 1 1 d . . . . .
C17 C 0.54701(15) 0.3248(3) 0.44088(12) 0.0292(6) Uani 1 1 d . . . . .
H17A H 0.525994 0.406152 0.452810 0.035 Uiso 1 1 calc R U . . .
C18 C 0.55656(17) 0.2087(4) 0.47800(14) 0.0392(8) Uani 1 1 d . . . . .
H18A H 0.542289 0.211485 0.515088 0.047 Uiso 1 1 calc R U . . .
C19 C 0.58664(18) 0.0901(4) 0.46103(15) 0.0421(9) Uani 1 1 d . . . . .
H19A H 0.592563 0.010814 0.486196 0.051 Uiso 1 1 calc R U . . .
C20 C 0.60822(18) 0.0862(3) 0.40744(15) 0.0368(7) Uani 1 1 d . . . . .
H20A H 0.629631 0.004838 0.395925 0.044 Uiso 1 1 calc R U . . .
C21 C 0.59837(16) 0.2024(3) 0.37037(13) 0.0286(6) Uani 1 1 d . . . . .
H21A H 0.612804 0.198982 0.333366 0.034 Uiso 1 1 calc R U . . .
C22 C 0.46943(14) 0.4561(3) 0.30760(11) 0.0180(5) Uani 1 1 d . . . . .
C23 C 0.43021(15) 0.5802(3) 0.30073(12) 0.0219(5) Uani 1 1 d . . . . .
H23A H 0.455989 0.660071 0.320117 0.026 Uiso 1 1 calc R U . . .
C24 C 0.35381(16) 0.5898(3) 0.26593(13) 0.0262(6) Uani 1 1 d . . . . .
H24A H 0.327645 0.675397 0.262149 0.031 Uiso 1 1 calc R U . . .
C25 C 0.31599(15) 0.4746(3) 0.23685(13) 0.0272(6) Uani 1 1 d . . . . .
H25A H 0.264011 0.480832 0.212662 0.033 Uiso 1 1 calc R U . . .
C26 C 0.35449(15) 0.3499(3) 0.24326(13) 0.0253(6) Uani 1 1 d . . . . .
H26A H 0.328769 0.270687 0.223231 0.030 Uiso 1 1 calc R U . . .
C27 C 0.43015(15) 0.3402(3) 0.27865(12) 0.0222(5) Uani 1 1 d . . . . .
H27A H 0.455618 0.253840 0.283291 0.027 Uiso 1 1 calc R U . . .
C28 C 0.82734(14) 0.5252(3) 0.33163(11) 0.0168(5) Uani 1 1 d . . . . .
H28A H 0.828537 0.588009 0.366587 0.020 Uiso 1 1 calc R U . . .
C29 C 0.86605(14) 0.6031(3) 0.29006(11) 0.0180(5) Uani 1 1 d . . . . .
C30 C 0.90321(14) 0.5354(3) 0.25219(12) 0.0210(5) Uani 1 1 d . . . . .
H30A H 0.904674 0.437844 0.251972 0.025 Uiso 1 1 calc R U . . .
C31 C 0.93813(15) 0.6091(3) 0.21476(12) 0.0245(6) Uani 1 1 d . . . . .
H31A H 0.962191 0.561484 0.188613 0.029 Uiso 1 1 calc R U . . .
C32 C 0.93804(16) 0.7505(3) 0.21535(12) 0.0266(6) Uani 1 1 d . . . . .
H32A H 0.962504 0.800489 0.190148 0.032 Uiso 1 1 calc R U . . .
C33 C 0.90197(16) 0.8194(3) 0.25303(13) 0.0289(6) Uani 1 1 d . . . . .
H33A H 0.901889 0.916977 0.253756 0.035 Uiso 1 1 calc R U . . .
C34 C 0.86581(15) 0.7461(3) 0.28988(12) 0.0225(6) Uani 1 1 d . . . . .
H34A H 0.840713 0.794356 0.315157 0.027 Uiso 1 1 calc R U . . .
C35 C 0.87596(14) 0.4000(3) 0.35909(11) 0.0185(5) Uani 1 1 d . . . . .
C36 C 0.85514(15) 0.2665(3) 0.34043(12) 0.0220(5) Uani 1 1 d . . . . .
H36A H 0.808346 0.250144 0.309692 0.026 Uiso 1 1 calc R U . . .
C37 C 0.90198(17) 0.1558(3) 0.36618(13) 0.0283(6) Uani 1 1 d . . . . .
H37A H 0.887430 0.064992 0.352591 0.034 Uiso 1 1 calc R U . . .
C38 C 0.96977(17) 0.1788(3) 0.41164(13) 0.0316(7) Uani 1 1 d . . . . .
H38A H 1.002115 0.103890 0.429094 0.038 Uiso 1 1 calc R U . . .
C39 C 0.99003(15) 0.3111(3) 0.43140(13) 0.0318(7) Uani 1 1 d . . . . .
H39A H 1.035805 0.326969 0.463271 0.038 Uiso 1 1 calc R U . . .
C40 C 0.94405(15) 0.4209(3) 0.40507(12) 0.0237(6) Uani 1 1 d . . . . .
H40A H 0.959144 0.511627 0.418529 0.028 Uiso 1 1 calc R U . . .
C1T C 0.79732(17) 0.1802(3) 0.59053(13) 0.0284(6) Uani 1 1 d . . . . .
H1TA H 0.746817 0.173696 0.595265 0.034 Uiso 1 1 calc R U . . .
C2T C 0.81428(19) 0.1193(3) 0.54126(14) 0.0329(7) Uani 1 1 d . . . . .
H2TA H 0.774738 0.071851 0.512106 0.039 Uiso 1 1 calc R U . . .
C3T C 0.8863(2) 0.1252(3) 0.53314(14) 0.0373(7) Uani 1 1 d . . . . .
H3TA H 0.897070 0.082390 0.498956 0.045 Uiso 1 1 calc R U . . .
C4T C 0.94329(18) 0.1950(3) 0.57587(14) 0.0356(7) Uani 1 1 d . . . . .
H4TA H 0.993676 0.199638 0.570782 0.043 Uiso 1 1 calc R U . . .
C5T C 0.92850(17) 0.2584(3) 0.62603(13) 0.0295(6) Uani 1 1 d . . . . .
H5TA H 0.968473 0.305725 0.654834 0.035 Uiso 1 1 calc R U . . .
C6T C 0.85506(17) 0.2523(3) 0.63389(13) 0.0279(6) Uani 1 1 d . . . . .
C7T C 0.8375(2) 0.3224(3) 0.68657(14) 0.0396(8) Uani 1 1 d . . . . .
H7TA H 0.882392 0.316420 0.722400 0.059 Uiso 1 1 calc R U . . .
H7TB H 0.793283 0.277824 0.695562 0.059 Uiso 1 1 calc R U . . .
H7TC H 0.825411 0.419100 0.676395 0.059 Uiso 1 1 calc R U . . .

loop_
_atom_site_aniso_label
_atom_site_aniso_U_11
_atom_site_aniso_U_22
_atom_site_aniso_U_33
_atom_site_aniso_U_23
_atom_site_aniso_U_13
_atom_site_aniso_U_12
Ga1 0.02037(14) 0.01609(14) 0.01488(13) -0.00047(11) 0.00306(10) 0.00198(11)
Cl1 0.0466(5) 0.0208(4) 0.0260(4) -0.0046(3) 0.0163(3) -0.0107(3)
Cl1A 0.034(4) 0.047(4) 0.032(4) -0.002(3) 0.002(3) 0.013(3)
N2 0.0140(10) 0.0181(10) 0.0127(9) 0.0000(8) 0.0035(8) 0.0013(8)
N1 0.0213(11) 0.0152(10) 0.0130(10) 0.0001(8) 0.0036(8) 0.0015(8)
C1 0.0219(13) 0.0188(12) 0.0153(12) 0.0026(10) 0.0052(10) 0.0039(10)
C2 0.0163(12) 0.0223(13) 0.0171(12) 0.0006(10) 0.0051(9) 0.0045(10)
C3 0.0223(13) 0.0231(14) 0.0250(14) 0.0036(11) 0.0113(11) 0.0003(11)
C4 0.0337(16) 0.0332(16) 0.0382(17) 0.0077(13) 0.0241(14) 0.0060(13)
C5 0.057(2) 0.0330(17) 0.0274(15) 0.0005(13) 0.0249(15) 0.0099(15)
C6 0.0361(16) 0.0250(15) 0.0212(13) -0.0051(11) 0.0052(12) 0.0019(12)
C7 0.0212(12) 0.0259(14) 0.0177(12) -0.0034(11) 0.0007(10) -0.0005(11)
C8 0.0183(12) 0.0125(11) 0.0147(11) 0.0003(9) 0.0051(9) 0.0013(9)
C9 0.0131(11) 0.0107(11) 0.0164(12) -0.0009(9) 0.0010(9) -0.0003(9)
C10 0.0183(12) 0.0165(12) 0.0166(12) 0.0003(9) 0.0075(9) -0.0015(10)
C11 0.0205(12) 0.0179(12) 0.0144(12) 0.0001(9) 0.0039(10) 0.0005(10)
C12 0.0154(11) 0.0159(12) 0.0167(12) 0.0007(9) 0.0016(9) -0.0018(9)
C13 0.0153(11) 0.0158(12) 0.0159(12) 0.0012(9) 0.0043(9) 0.0019(9)
C14 0.0235(14) 0.0398(17) 0.0146(12) -0.0024(11) 0.0030(10) -0.0050(12)
C15 0.0135(11) 0.0217(13) 0.0156(12) -0.0003(10) 0.0043(9) 0.0010(9)
C16 0.0140(12) 0.0303(14) 0.0177(12) 0.0055(11) 0.0017(9) -0.0030(11)
C17 0.0164(13) 0.0460(18) 0.0237(14) 0.0052(13) 0.0032(11) -0.0018(12)
C18 0.0252(15) 0.068(2) 0.0228(15) 0.0184(15) 0.0036(12) -0.0091(15)
C19 0.0299(17) 0.048(2) 0.0399(19) 0.0247(16) -0.0044(14) -0.0098(15)
C20 0.0312(16) 0.0282(16) 0.0460(19) 0.0125(14) 0.0024(14) -0.0017(13)
C21 0.0279(15) 0.0278(15) 0.0304(15) 0.0085(12) 0.0087(12) 0.0009(12)
C22 0.0145(11) 0.0218(13) 0.0190(12) 0.0031(10) 0.0067(10) -0.0003(10)
C23 0.0206(13) 0.0206(13) 0.0258(14) -0.0024(11) 0.0085(11) -0.0014(10)
C24 0.0223(14) 0.0199(13) 0.0375(16) 0.0049(12) 0.0102(12) 0.0047(11)
C25 0.0152(12) 0.0301(15) 0.0333(15) 0.0050(12) 0.0015(11) -0.0005(11)
C26 0.0222(13) 0.0228(14) 0.0293(14) -0.0007(11) 0.0043(11) -0.0045(11)
C27 0.0231(13) 0.0194(13) 0.0247(13) 0.0011(10) 0.0079(11) 0.0008(10)
C28 0.0167(12) 0.0179(12) 0.0159(12) -0.0013(9) 0.0046(9) 0.0002(10)
C29 0.0139(11) 0.0208(13) 0.0173(12) 0.0014(10) 0.0012(9) -0.0010(10)
C30 0.0197(13) 0.0210(13) 0.0222(13) 0.0001(10) 0.0056(10) -0.0008(10)
C31 0.0202(13) 0.0334(16) 0.0199(13) 0.0018(11) 0.0053(11) -0.0022(11)
C32 0.0220(14) 0.0340(16) 0.0213(14) 0.0092(12) 0.0019(11) -0.0065(12)
C33 0.0289(15) 0.0196(14) 0.0349(16) 0.0081(12) 0.0033(12) -0.0028(12)
C34 0.0203(13) 0.0214(14) 0.0241(14) 0.0008(11) 0.0031(11) 0.0002(10)
C35 0.0175(12) 0.0238(13) 0.0157(12) 0.0027(10) 0.0074(10) 0.0006(10)
C36 0.0224(13) 0.0244(14) 0.0189(13) -0.0003(10) 0.0054(10) 0.0017(11)
C37 0.0357(16) 0.0246(15) 0.0273(14) 0.0029(11) 0.0131(12) 0.0094(12)
C38 0.0293(15) 0.0371(17) 0.0328(16) 0.0127(13) 0.0161(12) 0.0182(13)
C39 0.0159(13) 0.0504(19) 0.0278(15) 0.0105(14) 0.0040(11) 0.0032(13)
C40 0.0161(12) 0.0311(15) 0.0230(13) 0.0020(11) 0.0038(10) -0.0032(11)
C1T 0.0306(15) 0.0211(14) 0.0347(15) 0.0052(12) 0.0109(12) -0.0010(12)
C2T 0.0408(18) 0.0248(15) 0.0317(16) 0.0011(12) 0.0079(14) -0.0031(13)
C3T 0.054(2) 0.0321(17) 0.0296(16) 0.0020(13) 0.0173(15) 0.0068(15)
C4T 0.0332(16) 0.0366(18) 0.0365(17) 0.0080(14) 0.0090(13) 0.0052(14)
C5T 0.0254(14) 0.0280(15) 0.0304(15) 0.0080(12) -0.0001(12) 0.0002(12)
C6T 0.0354(16) 0.0224(14) 0.0258(15) 0.0080(11) 0.0086(12) 0.0033(12)
C7T 0.057(2) 0.0324(17) 0.0295(16) 0.0032(14) 0.0117(15) 0.0046(16)

loop_
_atom_type_symbol
_atom_type_description
_atom_type_scat_dispersion_real
_atom_type_scat_dispersion_imag
_atom_type_scat_source
C C 0.0033 0.0016 'International Tables Vol C Tables 4.2.6.8 and 6.1.1.4'
H H 0.0000 0.0000 'International Tables Vol C Tables 4.2.6.8 and 6.1.1.4'
N N 0.0061 0.0033 'International Tables Vol C Tables 4.2.6.8 and 6.1.1.4'
Cl Cl 0.1484 0.1585 'International Tables Vol C Tables 4.2.6.8 and 6.1.1.4'
Ga Ga 0.2307 1.6083 'International Tables Vol C Tables 4.2.6.8 and 6.1.1.4'

loop_
_geom_angle_atom_site_label_1
_geom_angle_atom_site_label_2
_geom_angle_atom_site_label_3
_geom_angle
_geom_angle_site_symmetry_1
_geom_angle_site_symmetry_3
_geom_angle_publ_flag
N1 Ga1 N2 88.09(8) . . ?
N1 Ga1 Cl1A 116.4(2) . . ?
N2 Ga1 Cl1A 110.9(2) . . ?
N1 Ga1 Cl1 112.02(7) . . ?
N2 Ga1 Cl1 102.31(6) . . ?
N1 Ga1 H1GA 124.8(15) . . ?
N2 Ga1 H1GA 116.9(15) . . ?
Cl1 Ga1 H1GA 109.3(15) . . ?
N1 Ga1 H1GB 113.1 . . ?
N2 Ga1 H1GB 113.2 . . ?
Cl1A Ga1 H1GB 112.8 . . ?
C7 N2 C3 109.56(19) . . ?
C7 N2 C2 109.73(19) . . ?
C3 N2 C2 109.05(19) . . ?
C7 N2 Ga1 115.47(16) . . ?
C3 N2 Ga1 113.05(15) . . ?
C2 N2 Ga1 99.41(14) . . ?
C8 N1 C1 120.77(19) . . ?
C8 N1 Ga1 125.82(16) . . ?
C1 N1 Ga1 112.99(15) . . ?
N1 C1 C2 107.9(2) . . ?
N1 C1 H1A 110.1 . . ?
C2 C1 H1A 110.1 . . ?
N1 C1 H1B 110.1 . . ?
C2 C1 H1B 110.1 . . ?
H1A C1 H1B 108.4 . . ?
N2 C2 C1 109.80(19) . . ?
N2 C2 H2A 109.7 . . ?
C1 C2 H2A 109.7 . . ?
N2 C2 H2B 109.7 . . ?
C1 C2 H2B 109.7 . . ?
H2A C2 H2B 108.2 . . ?
N2 C3 C4 112.9(2) . . ?
N2 C3 H3A 109.0 . . ?
C4 C3 H3A 109.0 . . ?
N2 C3 H3B 109.0 . . ?
C4 C3 H3B 109.0 . . ?
H3A C3 H3B 107.8 . . ?
C5 C4 C3 111.3(2) . . ?
C5 C4 H4A 109.4 . . ?
C3 C4 H4A 109.4 . . ?
C5 C4 H4B 109.4 . . ?
C3 C4 H4B 109.4 . . ?
H4A C4 H4B 108.0 . . ?
C6 C5 C4 109.5(2) . . ?
C6 C5 H5A 109.8 . . ?
C4 C5 H5A 109.8 . . ?
C6 C5 H5B 109.8 . . ?
C4 C5 H5B 109.8 . . ?
H5A C5 H5B 108.2 . . ?
C5 C6 C7 110.7(2) . . ?
C5 C6 H6A 109.5 . . ?
C7 C6 H6A 109.5 . . ?
C5 C6 H6B 109.5 . . ?
C7 C6 H6B 109.5 . . ?
H6A C6 H6B 108.1 . . ?
N2 C7 C6 112.1(2) . . ?
N2 C7 H7A 109.2 . . ?
C6 C7 H7A 109.2 . . ?
N2 C7 H7B 109.2 . . ?
C6 C7 H7B 109.2 . . ?
H7A C7 H7B 107.9 . . ?
N1 C8 C9 121.9(2) . . ?
N1 C8 C13 119.6(2) . . ?
C9 C8 C13 118.4(2) . . ?
C10 C9 C8 119.7(2) . . ?
C10 C9 C28 120.3(2) . . ?
C8 C9 C28 120.0(2) . . ?
C11 C10 C9 122.2(2) . . ?
C11 C10 H10A 118.9 . . ?
C9 C10 H10A 118.9 . . ?
C10 C11 C12 117.9(2) . . ?
C10 C11 C14 121.6(2) . . ?
C12 C11 C14 120.5(2) . . ?
C13 C12 C11 122.0(2) . . ?
C13 C12 H12A 119.0 . . ?
C11 C12 H12A 119.0 . . ?
C12 C13 C8 119.9(2) . . ?
C12 C13 C15 121.0(2) . . ?
C8 C13 C15 119.1(2) . . ?
C11 C14 H14A 109.5 . . ?
C11 C14 H14B 109.5 . . ?
H14A C14 H14B 109.5 . . ?
C11 C14 H14C 109.5 . . ?
H14A C14 H14C 109.5 . . ?
H14B C14 H14C 109.5 . . ?
C22 C15 C16 110.7(2) . . ?
C22 C15 C13 113.4(2) . . ?
C16 C15 C13 112.5(2) . . ?
C22 C15 H15A 106.6 . . ?
C16 C15 H15A 106.6 . . ?
C13 C15 H15A 106.6 . . ?
C21 C16 C17 118.0(3) . . ?
C21 C16 C15 122.8(2) . . ?
C17 C16 C15 119.1(2) . . ?
C18 C17 C16 120.7(3) . . ?
C18 C17 H17A 119.6 . . ?
C16 C17 H17A 119.6 . . ?
C19 C18 C17 120.1(3) . . ?
C19 C18 H18A 119.9 . . ?
C17 C18 H18A 119.9 . . ?
C18 C19 C20 120.1(3) . . ?
C18 C19 H19A 120.0 . . ?
C20 C19 H19A 120.0 . . ?
C19 C20 C21 119.6(3) . . ?
C19 C20 H20A 120.2 . . ?
C21 C20 H20A 120.2 . . ?
C16 C21 C20 121.5(3) . . ?
C16 C21 H21A 119.3 . . ?
C20 C21 H21A 119.3 . . ?
C23 C22 C27 118.3(2) . . ?
C23 C22 C15 119.6(2) . . ?
C27 C22 C15 122.1(2) . . ?
C22 C23 C24 121.2(2) . . ?
C22 C23 H23A 119.4 . . ?
C24 C23 H23A 119.4 . . ?
C25 C24 C23 119.9(2) . . ?
C25 C24 H24A 120.0 . . ?
C23 C24 H24A 120.0 . . ?
C24 C25 C26 119.5(2) . . ?
C24 C25 H25A 120.2 . . ?
C26 C25 H25A 120.2 . . ?
C27 C26 C25 120.5(3) . . ?
C27 C26 H26A 119.8 . . ?
C25 C26 H26A 119.8 . . ?
C26 C27 C22 120.6(2) . . ?
C26 C27 H27A 119.7 . . ?
C22 C27 H27A 119.7 . . ?
C29 C28 C35 109.89(19) . . ?
C29 C28 C9 113.12(19) . . ?
C35 C28 C9 114.7(2) . . ?
C29 C28 H28A 106.1 . . ?
C35 C28 H28A 106.1 . . ?
C9 C28 H28A 106.1 . . ?
C34 C29 C30 118.2(2) . . ?
C34 C29 C28 119.8(2) . . ?
C30 C29 C28 122.0(2) . . ?
C31 C30 C29 120.8(3) . . ?
C31 C30 H30A 119.6 . . ?
C29 C30 H30A 119.6 . . ?
C32 C31 C30 120.5(3) . . ?
C32 C31 H31A 119.7 . . ?
C30 C31 H31A 119.7 . . ?
C31 C32 C33 119.5(3) . . ?
C31 C32 H32A 120.3 . . ?
C33 C32 H32A 120.3 . . ?
C32 C33 C34 120.3(3) . . ?
C32 C33 H33A 119.9 . . ?
C34 C33 H33A 119.9 . . ?
C29 C34 C33 120.8(3) . . ?
C29 C34 H34A 119.6 . . ?
C33 C34 H34A 119.6 . . ?
C36 C35 C40 118.4(2) . . ?
C36 C35 C28 123.0(2) . . ?
C40 C35 C28 118.6(2) . . ?
C35 C36 C37 120.9(3) . . ?
C35 C36 H36A 119.6 . . ?
C37 C36 H36A 119.6 . . ?
C38 C37 C36 119.8(3) . . ?
C38 C37 H37A 120.1 . . ?
C36 C37 H37A 120.1 . . ?
C39 C38 C37 119.6(3) . . ?
C39 C38 H38A 120.2 . . ?
C37 C38 H38A 120.2 . . ?
C38 C39 C40 120.4(3) . . ?
C38 C39 H39A 119.8 . . ?
C40 C39 H39A 119.8 . . ?
C39 C40 C35 120.8(3) . . ?
C39 C40 H40A 119.6 . . ?
C35 C40 H40A 119.6 . . ?
C2T C1T C6T 119.8(3) . . ?
C2T C1T H1TA 120.1 . . ?
C6T C1T H1TA 120.1 . . ?
C3T C2T C1T 121.9(3) . . ?
C3T C2T H2TA 119.1 . . ?
C1T C2T H2TA 119.1 . . ?
C2T C3T C4T 118.4(3) . . ?
C2T C3T H3TA 120.8 . . ?
C4T C3T H3TA 120.8 . . ?
C3T C4T C5T 121.5(3) . . ?
C3T C4T H4TA 119.2 . . ?
C5T C4T H4TA 119.2 . . ?
C6T C5T C4T 119.7(3) . . ?
C6T C5T H5TA 120.1 . . ?
C4T C5T H5TA 120.1 . . ?
C5T C6T C1T 118.6(3) . . ?
C5T C6T C7T 120.6(3) . . ?
C1T C6T C7T 120.8(3) . . ?
C6T C7T H7TA 109.5 . . ?
C6T C7T H7TB 109.5 . . ?
H7TA C7T H7TB 109.5 . . ?
C6T C7T H7TC 109.5 . . ?
H7TA C7T H7TC 109.5 . . ?
H7TB C7T H7TC 109.5 . . ?

loop_
_geom_bond_atom_site_label_1
_geom_bond_atom_site_label_2
_geom_bond_distance
_geom_bond_site_symmetry_2
_geom_bond_publ_flag
Ga1 N1 1.865(2) . ?
Ga1 N2 2.051(2) . ?
Ga1 Cl1A 2.212(7) . ?
Ga1 Cl1 2.2370(8) . ?
Ga1 H1GA 1.38(4) . ?
Ga1 H1GB 1.3760 . ?
N2 C7 1.494(3) . ?
N2 C3 1.496(3) . ?
N2 C2 1.504(3) . ?
N1 C8 1.413(3) . ?
N1 C1 1.469(3) . ?
C1 C2 1.522(3) . ?
C1 H1A 0.9900 . ?
C1 H1B 0.9900 . ?
C2 H2A 0.9900 . ?
C2 H2B 0.9900 . ?
C3 C4 1.521(4) . ?
C3 H3A 0.9900 . ?
C3 H3B 0.9900 . ?
C4 C5 1.519(4) . ?
C4 H4A 0.9900 . ?
C4 H4B 0.9900 . ?
C5 C6 1.513(4) . ?
C5 H5A 0.9900 . ?
C5 H5B 0.9900 . ?
C6 C7 1.516(4) . ?
C6 H6A 0.9900 . ?
C6 H6B 0.9900 . ?
C7 H7A 0.9900 . ?
C7 H7B 0.9900 . ?
C8 C9 1.416(3) . ?
C8 C13 1.417(3) . ?
C9 C10 1.395(3) . ?
C9 C28 1.533(3) . ?
C10 C11 1.390(3) . ?
C10 H10A 0.9500 . ?
C11 C12 1.392(3) . ?
C11 C14 1.512(3) . ?
C12 C13 1.391(3) . ?
C12 H12A 0.9500 . ?
C13 C15 1.536(3) . ?
C14 H14A 0.9800 . ?
C14 H14B 0.9800 . ?
C14 H14C 0.9800 . ?
C15 C22 1.524(3) . ?
C15 C16 1.527(3) . ?
C15 H15A 1.0000 . ?
C16 C21 1.385(4) . ?
C16 C17 1.398(4) . ?
C17 C18 1.394(4) . ?
C17 H17A 0.9500 . ?
C18 C19 1.377(5) . ?
C18 H18A 0.9500 . ?
C19 C20 1.382(5) . ?
C19 H19A 0.9500 . ?
C20 C21 1.394(4) . ?
C20 H20A 0.9500 . ?
C21 H21A 0.9500 . ?
C22 C23 1.388(4) . ?
C22 C27 1.398(4) . ?
C23 C24 1.391(4) . ?
C23 H23A 0.9500 . ?
C24 C25 1.384(4) . ?
C24 H24A 0.9500 . ?
C25 C26 1.386(4) . ?
C25 H25A 0.9500 . ?
C26 C27 1.385(4) . ?
C26 H26A 0.9500 . ?
C27 H27A 0.9500 . ?
C28 C29 1.527(3) . ?
C28 C35 1.532(3) . ?
C28 H28A 1.0000 . ?
C29 C34 1.393(4) . ?
C29 C30 1.397(3) . ?
C30 C31 1.393(4) . ?
C30 H30A 0.9500 . ?
C31 C32 1.378(4) . ?
C31 H31A 0.9500 . ?
C32 C33 1.386(4) . ?
C32 H32A 0.9500 . ?
C33 C34 1.395(4) . ?
C33 H33A 0.9500 . ?
C34 H34A 0.9500 . ?
C35 C36 1.387(4) . ?
C35 C40 1.392(3) . ?
C36 C37 1.395(4) . ?
C36 H36A 0.9500 . ?
C37 C38 1.386(4) . ?
C37 H37A 0.9500 . ?
C38 C39 1.381(4) . ?
C38 H38A 0.9500 . ?
C39 C40 1.385(4) . ?
C39 H39A 0.9500 . ?
C40 H40A 0.9500 . ?
C1T C2T 1.378(4) . ?
C1T C6T 1.409(4) . ?
C1T H1TA 0.9500 . ?
C2T C3T 1.365(4) . ?
C2T H2TA 0.9500 . ?
C3T C4T 1.384(5) . ?
C3T H3TA 0.9500 . ?
C4T C5T 1.389(4) . ?
C4T H4TA 0.9500 . ?
C5T C6T 1.388(4) . ?
C5T H5TA 0.9500 . ?
C6T C7T 1.490(4) . ?
C7T H7TA 0.9800 . ?
C7T H7TB 0.9800 . ?
C7T H7TC 0.9800 . ?
